data_2017999
loop_
_publ_author_name
'Lemmerer, A.'

_publ_section_title
;
 Six two- and three-component ammonium carboxylate salt structures with
 a ladder-type hydrogen-bonding motif, three incorporating neutral
 carboxylic acid molecules
;
_journal_coeditor_code BM3101
_journal_issue 3
_journal_name_full 'Acta Crystallographica Section C'
_journal_page_first o92
_journal_page_last o99
_journal_paper_doi 10.1107/S0108270111003714
_journal_volume 67
_journal_year 2011
_chemical_formula_iupac 'C7 H10 N + , C9 H9 O2 -'
_chemical_formula_moiety 'C7 H10 N +, C9 H9 O2 -'
_chemical_formula_sum 'C16 H19 N O2'
_chemical_formula_weight 257.32
_chemical_name_systematic
;
benzylammonium (<i>R</i>)-2-phenylpropyl-1-carboxylate
;
_space_group_IT_number 5
_symmetry_cell_setting monoclinic
_symmetry_space_group_name_Hall 'C 2y'
_symmetry_space_group_name_H-M 'C 1 2 1'
_audit_creation_method 'WinGX routine CIF_UPDATE'
_cell_angle_alpha 90
_cell_angle_beta 99.825(2)
_cell_angle_gamma 90
_cell_formula_units_Z 4
_cell_length_a 30.970(2)
_cell_length_b 5.8832(4)
_cell_length_c 7.8239(5)
_cell_measurement_reflns_used 4876
_cell_measurement_temperature 173(2)
_cell_measurement_theta_max 28.11
_cell_measurement_theta_min 2.67
_cell_volume 1404.63(16)
_computing_cell_refinement 'SAINT-Plus (Bruker, 2004)'
_computing_data_collection 'APEX2 (Bruker, 2005)'
_computing_data_reduction
;
SAINT-Plus (Bruker, 2004) and XPREP (Bruker, 2004)
;
_computing_molecular_graphics
;
ORTEP-3 for Windows (Farrugia, 1997) and DIAMOND (Brandenburg,
1999)
;
_computing_publication_material
;
WinGX (Farrugia, 1999) and PLATON (Spek, 2009)
;
_computing_structure_refinement 'SHELXL97 (Sheldrick, 2008)'
_computing_structure_solution 'SHELXS97 (Sheldrick, 2008)'
_diffrn_ambient_temperature 173(2)
_diffrn_measured_fraction_theta_full 1
_diffrn_measured_fraction_theta_max 1
_diffrn_measurement_device_type 'Bruker APEXII CCD area-detector'
_diffrn_measurement_method \w
_diffrn_radiation_type MoK\a
_diffrn_radiation_wavelength 0.71073
_diffrn_reflns_av_R_equivalents 0.0678
_diffrn_reflns_limit_h_max 40
_diffrn_reflns_limit_h_min -40
_diffrn_reflns_limit_k_max 7
_diffrn_reflns_limit_k_min -7
_diffrn_reflns_limit_l_max 10
_diffrn_reflns_limit_l_min -10
_diffrn_reflns_number 16064
_diffrn_reflns_theta_full 28
_diffrn_reflns_theta_max 28
_diffrn_reflns_theta_min 1.33
_diffrn_standards_number 0
_exptl_absorpt_coefficient_mu 0.08
_exptl_absorpt_correction_T_max 0.9928
_exptl_absorpt_correction_T_min 0.9514
_exptl_absorpt_correction_type multi-scan
_exptl_absorpt_process_details '(SADABS; Sheldrick, 1996)'
_exptl_crystal_colour colourless
_exptl_crystal_density_diffrn 1.217
_exptl_crystal_density_meas 0
_exptl_crystal_density_method 'not measured'
_exptl_crystal_description plate
_exptl_crystal_F_000 552
_exptl_crystal_size_max 0.63
_exptl_crystal_size_mid 0.26
_exptl_crystal_size_min 0.09
_refine_diff_density_max 0.205
_refine_diff_density_min -0.147
_refine_ls_abs_structure_details 'Flack (1983), with 1534 Friedel pairs'
_refine_ls_extinction_method none
_refine_ls_goodness_of_fit_ref 1.09
_refine_ls_hydrogen_treatment constr
_refine_ls_matrix_type full
_refine_ls_number_parameters 174
_refine_ls_number_reflns 1863
_refine_ls_number_restraints 1
_refine_ls_restrained_S_all 1.09
_refine_ls_R_factor_gt 0.0352
_refine_ls_shift/su_max 0
_refine_ls_structure_factor_coef Fsqd
_refine_ls_weighting_details 'calc w = 1/[\s^2^(Fo^2^)+(0.0504P)^2^+0.0000P] where P=(Fo^2^+2Fc^2^)/3'
_refine_ls_weighting_scheme calc
_refine_ls_wR_factor_ref 0.0861
_reflns_number_gt 1660
_reflns_number_total 1863
_reflns_threshold_expression I>2\s(I)
_cod_data_source_file bm3101.cif
_cod_data_source_block II
_cod_original_sg_symbol_H-M 'C 2'
_cod_database_code 2017999
_cod_database_fobs_code 2017999

loop_
_symmetry_equiv_pos_as_xyz
'x, y, z'
'-x, y, -z'
'x+1/2, y+1/2, z'
'-x+1/2, y+1/2, -z'

loop_
_atom_site_type_symbol
_atom_site_label
_atom_site_fract_x
_atom_site_fract_y
_atom_site_fract_z
_atom_site_U_iso_or_equiv
_atom_site_adp_type
_atom_site_calc_flag
_atom_site_refinement_flags
_atom_site_occupancy
_atom_site_disorder_assembly
_atom_site_disorder_group
C C1 0.30330(5) 0.6853(3) 0.7906(2) 0.0261(3) Uani d . 1 . .
C C2 0.31586(5) 0.5265(3) 0.9455(2) 0.0299(4) Uani d . 1 . .
H H2 0.3085 0.3672 0.9062 0.036 Uiso calc R 1 . .
C C3 0.28863(6) 0.5874(4) 1.0844(2) 0.0392(4) Uani d . 1 . .
H H3A 0.298 0.4938 1.1877 0.059 Uiso calc R 1 . .
H H3B 0.2576 0.5591 1.0396 0.059 Uiso calc R 1 . .
H H3C 0.2929 0.7484 1.1149 0.059 Uiso calc R 1 . .
C C4 0.36465(5) 0.5402(3) 1.01108(19) 0.0292(4) Uani d . 1 . .
C C5 0.38331(6) 0.7262(3) 1.1045(2) 0.0366(4) Uani d . 1 . .
H H5 0.3652 0.8496 1.1264 0.044 Uiso calc R 1 . .
C C6 0.42782(6) 0.7347(4) 1.1664(2) 0.0448(5) Uani d . 1 . .
H H6 0.44 0.8627 1.2312 0.054 Uiso calc R 1 . .
C C7 0.45445(6) 0.5584(4) 1.1342(2) 0.0494(5) Uani d . 1 . .
H H7 0.4851 0.564 1.1766 0.059 Uiso calc R 1 . .
C C8 0.43641(6) 0.3738(4) 1.0402(2) 0.0482(5) Uani d . 1 . .
H H8 0.4548 0.2525 1.0167 0.058 Uiso calc R 1 . .
C C9 0.39188(6) 0.3632(3) 0.9796(2) 0.0386(4) Uani d . 1 . .
H H9 0.3798 0.2339 0.916 0.046 Uiso calc R 1 . .
O O1 0.29267(4) 0.5987(2) 0.64142(14) 0.0328(3) Uani d . 1 . .
O O2 0.30422(4) 0.8926(2) 0.82038(14) 0.0339(3) Uani d . 1 . .
C C10 0.12920(5) 0.5775(3) 0.49970(19) 0.0321(4) Uani d . 1 . .
C C11 0.10961(6) 0.4026(4) 0.3950(2) 0.0392(4) Uani d . 1 . .
H H11 0.1263 0.273 0.3745 0.047 Uiso calc R 1 . .
C C12 0.06590(7) 0.4164(4) 0.3205(2) 0.0477(5) Uani d . 1 . .
H H12 0.0527 0.2975 0.2477 0.057 Uiso calc R 1 . .
C C13 0.04147(6) 0.6034(4) 0.3522(2) 0.0491(5) Uani d . 1 . .
H H13 0.0113 0.6124 0.3019 0.059 Uiso calc R 1 . .
C C14 0.06063(7) 0.7761(4) 0.4559(3) 0.0492(5) Uani d . 1 . .
H H14 0.0438 0.9046 0.4773 0.059 Uiso calc R 1 . .
C C15 0.10445(6) 0.7636(4) 0.5296(2) 0.0403(4) Uani d . 1 . .
H H15 0.1176 0.8839 0.6012 0.048 Uiso calc R 1 . .
C C16 0.17665(6) 0.5610(3) 0.5796(2) 0.0351(4) Uani d . 1 . .
H H16A 0.1817 0.6474 0.6898 0.042 Uiso calc R 1 . .
H H16B 0.1841 0.3999 0.6071 0.042 Uiso calc R 1 . .
N N1 0.20620(4) 0.6503(2) 0.46383(17) 0.0294(3) Uani d . 1 . .
H H1A 0.2344 0.6447 0.52 0.044 Uiso calc R 1 . .
H H1B 0.1989 0.7968 0.4348 0.044 Uiso calc R 1 . .
H H1C 0.2033 0.5641 0.366 0.044 Uiso calc R 1 . .

loop_
_atom_site_aniso_label
_atom_site_aniso_U_11
_atom_site_aniso_U_22
_atom_site_aniso_U_33
_atom_site_aniso_U_12
_atom_site_aniso_U_13
_atom_site_aniso_U_23
C1 0.0210(7) 0.0288(9) 0.0277(8) 0.0001(6) 0.0018(6) 0.0004(6)
C2 0.0338(8) 0.0256(8) 0.0286(8) -0.0023(7) 0.0009(6) 0.0018(7)
C3 0.0379(9) 0.0444(11) 0.0361(9) -0.0017(9) 0.0088(7) 0.0086(8)
C4 0.0343(9) 0.0295(9) 0.0228(7) 0.0022(7) 0.0021(6) 0.0043(7)
C5 0.0394(10) 0.0338(10) 0.0351(9) -0.0020(8) 0.0023(7) 0.0002(8)
C6 0.0422(11) 0.0472(12) 0.0418(10) -0.0100(9) -0.0023(8) 0.0024(9)
C7 0.0311(9) 0.0718(16) 0.0425(10) 0.0001(10) -0.0017(7) 0.0110(11)
C8 0.0415(10) 0.0611(14) 0.0414(10) 0.0183(10) 0.0050(8) 0.0042(10)
C9 0.0438(10) 0.0402(11) 0.0294(8) 0.0095(8) -0.0005(7) -0.0016(8)
O1 0.0366(6) 0.0306(6) 0.0277(5) -0.0007(5) -0.0049(4) -0.0027(5)
O2 0.0474(7) 0.0244(6) 0.0302(6) 0.0039(6) 0.0072(5) 0.0007(5)
C10 0.0396(9) 0.0342(9) 0.0229(7) -0.0021(8) 0.0067(6) 0.0022(7)
C11 0.0437(10) 0.0368(9) 0.0391(9) -0.0053(9) 0.0130(8) -0.0037(9)
C12 0.0448(11) 0.0553(13) 0.0432(10) -0.0156(11) 0.0083(8) -0.0090(10)
C13 0.0336(10) 0.0679(15) 0.0455(10) -0.0025(11) 0.0063(8) 0.0066(11)
C14 0.0473(12) 0.0536(13) 0.0484(11) 0.0098(10) 0.0127(9) 0.0010(11)
C15 0.0503(11) 0.0368(11) 0.0342(9) 0.0007(9) 0.0087(8) -0.0042(8)
C16 0.0441(10) 0.0339(10) 0.0257(7) -0.0007(8) 0.0014(6) 0.0023(7)
N1 0.0317(7) 0.0249(7) 0.0282(6) -0.0003(6) -0.0041(5) -0.0005(6)

loop_
_atom_type_symbol
_atom_type_description
_atom_type_scat_dispersion_real
_atom_type_scat_dispersion_imag
_atom_type_scat_source
C C 0.0033 0 'International Tables Vol C Tables 4.2.6.8 and 6.1.1.4'
H H 0 0 'International Tables Vol C Tables 4.2.6.8 and 6.1.1.4'
N N 0.0061 0 'International Tables Vol C Tables 4.2.6.8 and 6.1.1.4'
O O 0.0106 0 'International Tables Vol C Tables 4.2.6.8 and 6.1.1.4'

loop_
_geom_angle_atom_site_label_1
_geom_angle_atom_site_label_2
_geom_angle_atom_site_label_3
_geom_angle_site_symmetry_1
_geom_angle_site_symmetry_3
_geom_angle
_geom_angle_publ_flag
O2 C1 O1 . . 124.28(15) ?
O2 C1 C2 . . 117.23(14) ?
O1 C1 C2 . . 118.49(15) ?
C4 C2 C3 . . 112.77(13) ?
C4 C2 C1 . . 109.92(13) ?
C3 C2 C1 . . 108.91(14) ?
C4 C2 H2 . . 108.4 ?
C3 C2 H2 . . 108.4 ?
C1 C2 H2 . . 108.4 ?
C2 C3 H3A . . 109.5 ?
C2 C3 H3B . . 109.5 ?
H3A C3 H3B . . 109.5 ?
C2 C3 H3C . . 109.5 ?
H3A C3 H3C . . 109.5 ?
H3B C3 H3C . . 109.5 ?
C5 C4 C9 . . 118.33(16) ?
C5 C4 C2 . . 121.57(15) ?
C9 C4 C2 . . 120.09(15) ?
C6 C5 C4 . . 120.97(18) ?
C6 C5 H5 . . 119.5 ?
C4 C5 H5 . . 119.5 ?
C7 C6 C5 . . 120.16(19) ?
C7 C6 H6 . . 119.9 ?
C5 C6 H6 . . 119.9 ?
C6 C7 C8 . . 119.47(17) ?
C6 C7 H7 . . 120.3 ?
C8 C7 H7 . . 120.3 ?
C7 C8 C9 . . 120.66(19) ?
C7 C8 H8 . . 119.7 ?
C9 C8 H8 . . 119.7 ?
C8 C9 C4 . . 120.41(18) ?
C8 C9 H9 . . 119.8 ?
C4 C9 H9 . . 119.8 ?
C15 C10 C11 . . 119.26(17) ?
C15 C10 C16 . . 120.96(16) ?
C11 C10 C16 . . 119.79(16) ?
C12 C11 C10 . . 120.21(19) ?
C12 C11 H11 . . 119.9 ?
C10 C11 H11 . . 119.9 ?
C13 C12 C11 . . 119.90(19) ?
C13 C12 H12 . . 120.1 ?
C11 C12 H12 . . 120.1 ?
C14 C13 C12 . . 120.10(18) ?
C14 C13 H13 . . 119.9 ?
C12 C13 H13 . . 119.9 ?
C13 C14 C15 . . 120.2(2) ?
C13 C14 H14 . . 119.9 ?
C15 C14 H14 . . 119.9 ?
C10 C15 C14 . . 120.38(18) ?
C10 C15 H15 . . 119.8 ?
C14 C15 H15 . . 119.8 ?
N1 C16 C10 . . 112.59(12) ?
N1 C16 H16A . . 109.1 ?
C10 C16 H16A . . 109.1 ?
N1 C16 H16B . . 109.1 ?
C10 C16 H16B . . 109.1 ?
H16A C16 H16B . . 107.8 ?
C16 N1 H1A . . 109.5 ?
C16 N1 H1B . . 109.5 ?
H1A N1 H1B . . 109.5 ?
C16 N1 H1C . . 109.5 ?
H1A N1 H1C . . 109.5 ?
H1B N1 H1C . . 109.5 ?

loop_
_geom_bond_atom_site_label_1
_geom_bond_atom_site_label_2
_geom_bond_site_symmetry_2
_geom_bond_distance
_geom_bond_publ_flag
C1 O2 . 1.241(2) ?
C1 O1 . 1.2644(19) ?
C1 C2 . 1.527(2) ?
C2 C4 . 1.513(2) ?
C2 C3 . 1.527(2) ?
C2 H2 . 1 ?
C3 H3A . 0.98 ?
C3 H3B . 0.98 ?
C3 H3C . 0.98 ?
C4 C5 . 1.386(2) ?
C4 C9 . 1.388(3) ?
C5 C6 . 1.381(3) ?
C5 H5 . 0.95 ?
C6 C7 . 1.375(3) ?
C6 H6 . 0.95 ?
C7 C8 . 1.376(3) ?
C7 H7 . 0.95 ?
C8 C9 . 1.381(3) ?
C8 H8 . 0.95 ?
C9 H9 . 0.95 ?
C10 C15 . 1.379(3) ?
C10 C11 . 1.389(3) ?
C10 C16 . 1.499(2) ?
C11 C12 . 1.382(3) ?
C11 H11 . 0.95 ?
C12 C13 . 1.381(3) ?
C12 H12 . 0.95 ?
C13 C14 . 1.371(3) ?
C13 H13 . 0.95 ?
C14 C15 . 1.383(3) ?
C14 H14 . 0.95 ?
C15 H15 . 0.95 ?
C16 N1 . 1.489(2) ?
C16 H16A . 0.99 ?
C16 H16B . 0.99 ?
N1 H1A . 0.91 ?
N1 H1B . 0.91 ?
N1 H1C . 0.91 ?

loop_
_geom_hbond_atom_site_label_D
_geom_hbond_atom_site_label_H
_geom_hbond_atom_site_label_A
_geom_hbond_site_symmetry_A
_geom_hbond_distance_DH
_geom_hbond_distance_HA
_geom_hbond_distance_DA
_geom_hbond_angle_DHA
N1 H1A O1 . 0.91 1.91 2.8152(16) 174
N1 H1B O1 4_556 0.91 1.91 2.7652(18) 157
N1 H1C O2 4_546 0.91 1.76 2.6651(18) 178

loop_
_geom_torsion_atom_site_label_1
_geom_torsion_atom_site_label_2
_geom_torsion_atom_site_label_3
_geom_torsion_atom_site_label_4
_geom_torsion_site_symmetry_1
_geom_torsion_site_symmetry_2
_geom_torsion_site_symmetry_3
_geom_torsion_site_symmetry_4
_geom_torsion
_geom_torsion_publ_flag
O2 C1 C2 C4 . . . . -71.75(18) ?
O1 C1 C2 C4 . . . . 108.31(16) ?
O2 C1 C2 C3 . . . . 52.26(19) ?
O1 C1 C2 C3 . . . . -127.67(16) ?
C3 C2 C4 C5 . . . . -47.4(2) ?
C1 C2 C4 C5 . . . . 74.37(18) ?
C3 C2 C4 C9 . . . . 132.03(17) ?
C1 C2 C4 C9 . . . . -106.23(17) ?
C9 C4 C5 C6 . . . . -0.6(2) ?
C2 C4 C5 C6 . . . . 178.81(16) ?
C4 C5 C6 C7 . . . . 0.7(3) ?
C5 C6 C7 C8 . . . . 0.0(3) ?
C6 C7 C8 C9 . . . . -0.7(3) ?
C7 C8 C9 C4 . . . . 0.7(3) ?
C5 C4 C9 C8 . . . . -0.1(3) ?
C2 C4 C9 C8 . . . . -179.50(16) ?
C15 C10 C11 C12 . . . . 0.6(3) ?
C16 C10 C11 C12 . . . . -179.88(16) ?
C10 C11 C12 C13 . . . . -0.9(3) ?
C11 C12 C13 C14 . . . . 0.6(3) ?
C12 C13 C14 C15 . . . . -0.1(3) ?
C11 C10 C15 C14 . . . . -0.1(3) ?
C16 C10 C15 C14 . . . . -179.60(16) ?
C13 C14 C15 C10 . . . . -0.2(3) ?
C15 C10 C16 N1 . . . . -93.06(18) ?
C11 C10 C16 N1 . . . . 87.43(19) ?

loop_
_cod_related_entry_id
_cod_related_entry_database
_cod_related_entry_code
1 ChemSpider 30654291
